data_7150773
loop_
_publ_author_name
'Stoffman, Elia J. L.'
'Clive, Derrick L. J.'

_publ_section_title
;
 The coumarin\\rightarrow indole transformation---a method for
 preparing 4-halo-5-hydroxyindoles from coumarins
;
_journal_issue 23
_journal_name_full 'Organic &amp; Biomolecular Chemistry'
_journal_page_first 4862
_journal_page_last 4870
_journal_paper_doi 10.1039/b914580j
_journal_volume 7
_journal_year 2009
_chemical_formula_moiety 'C14 H15 I O7 S'
_chemical_formula_sum 'C14 H15 I O7 S'
_chemical_formula_weight 454.22
_chemical_name_systematic
;
?
;
_space_group_IT_number 14
_symmetry_cell_setting monoclinic
_symmetry_space_group_name_Hall '-P 2ybc'
_symmetry_space_group_name_H-M 'P 1 21/c 1'
_atom_sites_solution_hydrogens geom
_atom_sites_solution_primary direct
_atom_sites_solution_secondary difmap
_audit_creation_method SHELXL-97
_cell_angle_alpha 90.00
_cell_angle_beta 93.3313(5)
_cell_angle_gamma 90.00
_cell_formula_units_Z 4
_cell_length_a 10.4694(5)
_cell_length_b 8.8437(4)
_cell_length_c 17.8168(8)
_cell_measurement_reflns_used 9955
_cell_measurement_temperature 173(2)
_cell_measurement_theta_max 27.87
_cell_measurement_theta_min 2.29
_cell_volume 1646.84(13)
_computing_cell_refinement 'Bruker SAINT'
_computing_data_collection 'Bruker APEX2'
_computing_data_reduction 'Bruker SAINT'
_computing_molecular_graphics 'Bruker SHELXTL'
_computing_publication_material 'Bruker SHELXTL'
_computing_structure_refinement 'SHELXL-97 (Sheldrick, 2008)'
_computing_structure_solution 'DIRDIF-99 (Beurskens et al., 1999)'
_diffrn_ambient_temperature 173(2)
_diffrn_measured_fraction_theta_full 0.990
_diffrn_measured_fraction_theta_max 0.990
_diffrn_measurement_device_type 'Bruker APEX-II CCD'
_diffrn_measurement_method '\w scans'
_diffrn_radiation_monochromator graphite
_diffrn_radiation_source 'fine-focus sealed tube'
_diffrn_radiation_type MoK\a
_diffrn_radiation_wavelength 0.71073
_diffrn_reflns_av_R_equivalents 0.0172
_diffrn_reflns_av_sigmaI/netI 0.0161
_diffrn_reflns_limit_h_max 13
_diffrn_reflns_limit_h_min -13
_diffrn_reflns_limit_k_max 11
_diffrn_reflns_limit_k_min -11
_diffrn_reflns_limit_l_max 23
_diffrn_reflns_limit_l_min -22
_diffrn_reflns_number 14030
_diffrn_reflns_theta_full 27.88
_diffrn_reflns_theta_max 27.88
_diffrn_reflns_theta_min 1.95
_exptl_absorpt_coefficient_mu 2.103
_exptl_absorpt_correction_T_max 0.5975
_exptl_absorpt_correction_T_min 0.3131
_exptl_absorpt_correction_type multi-scan
_exptl_absorpt_process_details 'SADABS (Sheldrick, 1996)'
_exptl_crystal_colour colourless
_exptl_crystal_density_diffrn 1.832
_exptl_crystal_density_method 'not measured'
_exptl_crystal_description prism
_exptl_crystal_F_000 896
_exptl_crystal_size_max 0.72
_exptl_crystal_size_mid 0.36
_exptl_crystal_size_min 0.27
_refine_diff_density_max 1.206
_refine_diff_density_min -0.747
_refine_diff_density_rms 0.067
_refine_ls_extinction_coef 0.0054(3)
_refine_ls_extinction_expression Fc^*^=kFc[1+0.001xFc^2^\l^3^/sin(2\q)]^-1/4^
_refine_ls_extinction_method SHELXL
_refine_ls_goodness_of_fit_ref 1.047
_refine_ls_hydrogen_treatment constr
_refine_ls_matrix_type full
_refine_ls_number_parameters 209
_refine_ls_number_reflns 3877
_refine_ls_number_restraints 0
_refine_ls_restrained_S_all 1.047
_refine_ls_R_factor_all 0.0208
_refine_ls_R_factor_gt 0.0195
_refine_ls_shift/su_max 0.001
_refine_ls_shift/su_mean 0.000
_refine_ls_structure_factor_coef Fsqd
_refine_ls_weighting_details 'calc w=1/[\s^2^(Fo^2^)+(0.0232P)^2^+1.4840P] where P=(Fo^2^+2Fc^2^)/3'
_refine_ls_weighting_scheme calc
_refine_ls_wR_factor_gt 0.0494
_refine_ls_wR_factor_ref 0.0504
_reflns_number_gt 3691
_reflns_number_total 3877
_reflns_threshold_expression I>2\s(I)
_cod_data_source_file b914580j.txt
_cod_data_source_block 6.1
_cod_depositor_comments
;
The following automatic conversions were performed:
'_symmetry_cell_setting' value 'Monoclinic' changed to 'monoclinic'
according to '/home/saulius/struct/CIF-dictionaries/cif_core.dic'
dictionary named 'cif_core.dic' version 2.4.1 from 2010-06-29.

Automatic conversion script
Id: cif_fix_enum 1527 2010-12-29 10:47:43Z saulius 
;
_cod_original_sg_symbol_H-M 'P 21/c'
_cod_database_code 7150773

loop_
_symmetry_equiv_pos_as_xyz
'x, y, z'
'-x, y+1/2, -z+1/2'
'-x, -y, -z'
'x, -y-1/2, z-1/2'

loop_
_atom_site_label
_atom_site_type_symbol
_atom_site_fract_x
_atom_site_fract_y
_atom_site_fract_z
_atom_site_U_iso_or_equiv
_atom_site_adp_type
_atom_site_occupancy
_atom_site_symmetry_multiplicity
_atom_site_calc_flag
_atom_site_refinement_flags
_atom_site_disorder_assembly
_atom_site_disorder_group
I I 0.250422(11) 0.670008(13) 0.096155(7) 0.02624(6) Uani 1 1 d . . .
S S 0.57397(5) 0.54382(5) 0.23688(3) 0.02872(11) Uani 1 1 d . . .
O1 O 0.33351(13) 0.11822(16) -0.03407(8) 0.0282(3) Uani 1 1 d . . .
O2 O 0.17443(16) -0.0156(2) -0.08474(10) 0.0471(4) Uani 1 1 d . . .
O3 O 0.13650(15) -0.00108(16) 0.09416(9) 0.0381(3) Uani 1 1 d . . .
O4 O 0.06259(14) 0.22977(15) 0.12096(8) 0.0295(3) Uani 1 1 d . . .
O5 O 0.53043(12) 0.57652(14) 0.14995(7) 0.0237(3) Uani 1 1 d . . .
O6 O 0.63714(16) 0.68062(16) 0.25977(10) 0.0403(4) Uani 1 1 d . . .
O7 O 0.64287(16) 0.40463(17) 0.24190(9) 0.0404(4) Uani 1 1 d . . .
C1 C 0.20580(19) 0.0874(2) -0.04439(11) 0.0300(4) Uani 1 1 d . . .
C2 C 0.11744(17) 0.1890(2) -0.00280(11) 0.0246(4) Uani 1 1 d . . .
H2 H 0.0305 0.1836 -0.0290 0.030 Uiso 1 1 calc R . .
C3 C 0.16241(17) 0.3546(2) -0.00423(10) 0.0220(3) Uani 1 1 d . . .
H3 H 0.1078 0.4156 0.0287 0.026 Uiso 1 1 calc R . .
C4 C 0.29862(16) 0.3574(2) 0.02921(10) 0.0203(3) Uani 1 1 d . . .
C5 C 0.35213(16) 0.47173(19) 0.07572(9) 0.0199(3) Uani 1 1 d . . .
C6 C 0.47787(16) 0.45810(19) 0.10516(9) 0.0207(3) Uani 1 1 d . . .
C7 C 0.55331(17) 0.33634(19) 0.08732(11) 0.0234(4) Uani 1 1 d . . .
H7 H 0.6396 0.3305 0.1067 0.028 Uiso 1 1 calc R . .
C8 C 0.50244(17) 0.2232(2) 0.04108(10) 0.0239(3) Uani 1 1 d . . .
H8 H 0.5530 0.1388 0.0283 0.029 Uiso 1 1 calc R . .
C9 C 0.37685(17) 0.2354(2) 0.01382(10) 0.0219(3) Uani 1 1 d . . .
C10 C 0.10809(17) 0.1263(2) 0.07629(11) 0.0255(4) Uani 1 1 d . . .
C11 C 0.0415(2) 0.1814(2) 0.19776(12) 0.0349(5) Uani 1 1 d . . .
H11A H 0.1186 0.1303 0.2203 0.042 Uiso 1 1 calc R . .
H11B H -0.0315 0.1102 0.1980 0.042 Uiso 1 1 calc R . .
C12 C 0.0138(4) 0.3193(3) 0.24046(16) 0.0620(8) Uani 1 1 d . . .
H12A H -0.0019 0.2921 0.2924 0.074 Uiso 1 1 calc R . .
H12B H -0.0622 0.3692 0.2172 0.074 Uiso 1 1 calc R . .
H12C H 0.0870 0.3882 0.2401 0.074 Uiso 1 1 calc R . .
C13 C 0.15071(19) 0.4208(3) -0.08379(11) 0.0313(4) Uani 1 1 d . . .
H13A H 0.0611 0.4175 -0.1029 0.038 Uiso 1 1 calc R . .
H13B H 0.2030 0.3614 -0.1168 0.038 Uiso 1 1 calc R . .
H13C H 0.1805 0.5258 -0.0826 0.038 Uiso 1 1 calc R . .
C14 C 0.4286(2) 0.5259(3) 0.27941(12) 0.0386(5) Uani 1 1 d . . .
H14A H 0.4450 0.5059 0.3332 0.046 Uiso 1 1 calc R . .
H14B H 0.3796 0.4420 0.2562 0.046 Uiso 1 1 calc R . .
H14C H 0.3796 0.6198 0.2727 0.046 Uiso 1 1 calc R . .

loop_
_atom_site_aniso_label
_atom_site_aniso_U_11
_atom_site_aniso_U_22
_atom_site_aniso_U_33
_atom_site_aniso_U_23
_atom_site_aniso_U_13
_atom_site_aniso_U_12
I 0.02309(8) 0.01933(8) 0.03599(8) -0.00563(4) -0.00094(5) 0.00491(4)
S 0.0344(2) 0.0192(2) 0.0311(2) -0.00225(17) -0.01015(18) -0.00030(18)
O1 0.0236(6) 0.0258(7) 0.0350(7) -0.0130(6) 0.0007(5) 0.0034(5)
O2 0.0357(8) 0.0441(9) 0.0609(11) -0.0322(8) -0.0035(7) 0.0006(7)
O3 0.0386(8) 0.0224(7) 0.0534(9) 0.0018(6) 0.0036(7) 0.0076(6)
O4 0.0376(8) 0.0215(6) 0.0299(7) 0.0007(5) 0.0065(6) 0.0026(6)
O5 0.0241(6) 0.0174(6) 0.0288(6) 0.0009(5) -0.0042(5) -0.0025(5)
O6 0.0405(9) 0.0272(8) 0.0508(9) -0.0072(6) -0.0185(7) -0.0043(6)
O7 0.0524(10) 0.0262(7) 0.0403(8) -0.0007(6) -0.0168(7) 0.0103(7)
C1 0.0259(9) 0.0284(10) 0.0354(10) -0.0099(8) -0.0009(7) 0.0009(7)
C2 0.0195(8) 0.0222(8) 0.0317(9) -0.0068(7) -0.0016(7) 0.0005(6)
C3 0.0193(8) 0.0203(8) 0.0260(8) -0.0031(7) -0.0009(6) 0.0016(6)
C4 0.0189(8) 0.0189(8) 0.0231(8) 0.0006(6) 0.0012(6) 0.0016(6)
C5 0.0203(8) 0.0162(7) 0.0233(8) 0.0012(6) 0.0016(6) 0.0024(6)
C6 0.0216(8) 0.0178(8) 0.0226(8) 0.0009(6) -0.0002(6) -0.0021(6)
C7 0.0176(8) 0.0227(9) 0.0298(9) 0.0021(7) 0.0003(7) 0.0014(6)
C8 0.0215(8) 0.0204(8) 0.0303(9) -0.0005(7) 0.0044(7) 0.0048(7)
C9 0.0224(8) 0.0193(8) 0.0241(8) -0.0040(6) 0.0021(6) 0.0003(6)
C10 0.0194(8) 0.0198(8) 0.0370(10) -0.0035(7) 0.0001(7) -0.0010(7)
C11 0.0386(11) 0.0339(11) 0.0324(10) 0.0073(8) 0.0036(8) 0.0005(8)
C12 0.100(3) 0.0496(16) 0.0375(13) 0.0003(11) 0.0161(14) 0.0171(15)
C13 0.0240(9) 0.0404(11) 0.0290(9) 0.0048(8) -0.0035(7) -0.0005(8)
C14 0.0540(13) 0.0299(10) 0.0324(10) -0.0053(8) 0.0066(9) -0.0067(10)

loop_
_atom_type_symbol
_atom_type_description
_atom_type_scat_dispersion_real
_atom_type_scat_dispersion_imag
_atom_type_scat_source
C C 0.0033 0.0016 'International Tables Vol C Tables 4.2.6.8 and 6.1.1.4'
H H 0.0000 0.0000 'International Tables Vol C Tables 4.2.6.8 and 6.1.1.4'
O O 0.0106 0.0060 'International Tables Vol C Tables 4.2.6.8 and 6.1.1.4'
S S 0.1246 0.1234 'International Tables Vol C Tables 4.2.6.8 and 6.1.1.4'
I I -0.4742 1.8119 'International Tables Vol C Tables 4.2.6.8 and 6.1.1.4'

loop_
_geom_angle_atom_site_label_1
_geom_angle_atom_site_label_2
_geom_angle_atom_site_label_3
_geom_angle
_geom_angle_site_symmetry_1
_geom_angle_site_symmetry_3
_geom_angle_publ_flag
O6 S O7 119.29(10) . . ?
O6 S O5 102.86(9) . . ?
O7 S O5 109.15(8) . . ?
O6 S C14 110.73(11) . . ?
O7 S C14 110.17(11) . . ?
O5 S C14 103.17(9) . . ?
C1 O1 C9 120.62(14) . . ?
C10 O4 C11 116.16(15) . . ?
C6 O5 S 119.29(11) . . ?
O2 C1 O1 117.77(18) . . ?
O2 C1 C2 126.34(18) . . ?
O1 C1 C2 115.89(16) . . ?
C1 C2 C10 108.10(16) . . ?
C1 C2 C3 111.13(15) . . ?
C10 C2 C3 113.45(15) . . ?
C4 C3 C13 112.37(15) . . ?
C4 C3 C2 106.95(14) . . ?
C13 C3 C2 111.77(15) . . ?
C9 C4 C5 117.11(16) . . ?
C9 C4 C3 117.47(15) . . ?
C5 C4 C3 125.40(15) . . ?
C6 C5 C4 119.73(15) . . ?
C6 C5 I 119.06(12) . . ?
C4 C5 I 121.08(12) . . ?
C7 C6 C5 121.36(16) . . ?
C7 C6 O5 119.95(15) . . ?
C5 C6 O5 118.56(15) . . ?
C8 C7 C6 119.66(16) . . ?
C9 C8 C7 118.65(16) . . ?
C8 C9 C4 123.45(16) . . ?
C8 C9 O1 115.15(15) . . ?
C4 C9 O1 121.34(16) . . ?
O3 C10 O4 125.58(19) . . ?
O3 C10 C2 123.90(18) . . ?
O4 C10 C2 110.51(15) . . ?
O4 C11 C12 106.61(18) . . ?

loop_
_geom_bond_atom_site_label_1
_geom_bond_atom_site_label_2
_geom_bond_distance
_geom_bond_site_symmetry_2
_geom_bond_publ_flag
I C5 2.0943(16) . ?
S O6 1.4269(15) . ?
S O7 1.4270(15) . ?
S O5 1.6150(13) . ?
S C14 1.747(2) . ?
O1 C1 1.366(2) . ?
O1 C9 1.401(2) . ?
O2 C1 1.194(2) . ?
O3 C10 1.203(2) . ?
O4 C10 1.320(2) . ?
O4 C11 1.463(2) . ?
O5 C6 1.409(2) . ?
C1 C2 1.514(3) . ?
C2 C10 1.523(3) . ?
C2 C3 1.539(2) . ?
C3 C4 1.513(2) . ?
C3 C13 1.532(3) . ?
C4 C9 1.392(2) . ?
C4 C5 1.403(2) . ?
C5 C6 1.394(2) . ?
C6 C7 1.383(2) . ?
C7 C8 1.383(3) . ?
C8 C9 1.379(3) . ?
C11 C12 1.475(3) . ?

loop_
_geom_torsion_atom_site_label_1
_geom_torsion_atom_site_label_2
_geom_torsion_atom_site_label_3
_geom_torsion_atom_site_label_4
_geom_torsion
_geom_torsion_site_symmetry_1
_geom_torsion_site_symmetry_2
_geom_torsion_site_symmetry_3
_geom_torsion_site_symmetry_4
_geom_torsion_publ_flag
O6 S O5 C6 172.21(13) . . . . ?
O7 S O5 C6 44.58(15) . . . . ?
C14 S O5 C6 -72.55(14) . . . . ?
C9 O1 C1 O2 -178.6(2) . . . . ?
C9 O1 C1 C2 1.4(3) . . . . ?
O2 C1 C2 C10 94.9(3) . . . . ?
O1 C1 C2 C10 -85.1(2) . . . . ?
O2 C1 C2 C3 -140.0(2) . . . . ?
O1 C1 C2 C3 40.0(2) . . . . ?
C1 C2 C3 C4 -56.59(19) . . . . ?
C10 C2 C3 C4 65.46(18) . . . . ?
C1 C2 C3 C13 66.8(2) . . . . ?
C10 C2 C3 C13 -171.15(15) . . . . ?
C13 C3 C4 C9 -86.8(2) . . . . ?
C2 C3 C4 C9 36.2(2) . . . . ?
C13 C3 C4 C5 94.4(2) . . . . ?
C2 C3 C4 C5 -142.55(17) . . . . ?
C9 C4 C5 C6 -1.1(2) . . . . ?
C3 C4 C5 C6 177.66(16) . . . . ?
C9 C4 C5 I 174.84(12) . . . . ?
C3 C4 C5 I -6.4(2) . . . . ?
C4 C5 C6 C7 2.4(3) . . . . ?
I C5 C6 C7 -173.60(13) . . . . ?
C4 C5 C6 O5 178.21(15) . . . . ?
I C5 C6 O5 2.2(2) . . . . ?
S O5 C6 C7 -66.90(19) . . . . ?
S O5 C6 C5 117.21(15) . . . . ?
C5 C6 C7 C8 -1.9(3) . . . . ?
O5 C6 C7 C8 -177.64(16) . . . . ?
C6 C7 C8 C9 0.1(3) . . . . ?
C7 C8 C9 C4 1.3(3) . . . . ?
C7 C8 C9 O1 178.49(16) . . . . ?
C5 C4 C9 C8 -0.7(3) . . . . ?
C3 C4 C9 C8 -179.57(17) . . . . ?
C5 C4 C9 O1 -177.81(16) . . . . ?
C3 C4 C9 O1 3.4(3) . . . . ?
C1 O1 C9 C8 157.67(18) . . . . ?
C1 O1 C9 C4 -25.0(3) . . . . ?
C11 O4 C10 O3 -2.3(3) . . . . ?
C11 O4 C10 C2 176.47(16) . . . . ?
C1 C2 C10 O3 -18.5(3) . . . . ?
C3 C2 C10 O3 -142.25(19) . . . . ?
C1 C2 C10 O4 162.71(15) . . . . ?
C3 C2 C10 O4 39.0(2) . . . . ?
C10 O4 C11 C12 170.0(2) . . . . ?
